data_7004145
loop_
_publ_author_name
'Lee, Way-Zen'
'Tseng, Huan-Sheng'
'Ku, Meng-Yu'
'Kuo, Ting-Shen'

_publ_section_title
;
 Dinickel complexes of disubstituted benzoate polydentate ligands:
 mimics for the active site of urease
;
_journal_issue 19
_journal_name_full 'Dalton Transactions'
_journal_page_first 2538
_journal_page_last 2541
_journal_paper_doi 10.1039/b803094b
_journal_year 2008
_chemical_formula_moiety 'C57 H62 Cl3 N16 Ni2 O14.50'
_chemical_formula_sum 'C57 H62 Cl3 N16 Ni2 O14.5'
_chemical_formula_weight 1427.00
_chemical_name_systematic
;
?
;
_space_group_IT_number 15
_symmetry_cell_setting monoclinic
_symmetry_space_group_name_Hall '-C 2yc'
_symmetry_space_group_name_H-M 'C 1 2/c 1'
_atom_sites_solution_hydrogens geom
_atom_sites_solution_primary direct
_atom_sites_solution_secondary difmap
_audit_creation_method SHELXL-97
_cell_angle_alpha 90.00
_cell_angle_beta 119.740(2)
_cell_angle_gamma 90.00
_cell_formula_units_Z 4
_cell_length_a 21.9140(7)
_cell_length_b 26.5340(11)
_cell_length_c 13.9360(5)
_cell_measurement_reflns_used 20740
_cell_measurement_temperature 200(2)
_cell_measurement_theta_max 25.35
_cell_measurement_theta_min 2.037
_cell_volume 7036.0(5)
_computing_cell_refinement 'HKL Scalepack (Otwinowski & Minor 1997)'
_computing_data_collection 'Collect (Nonius BV, 1997-2000)'
_computing_data_reduction 'HKL Denzo and Scalepack (O & M 1997)'
_computing_molecular_graphics 'SHELXTL, Bruker'
_computing_publication_material 'SHELXTL, Bruker'
_computing_structure_refinement 'SHELXL-97 (Sheldrick, 1997)'
_computing_structure_solution 'SHELXS-86 (Sheldrick, 1986)'
_diffrn_ambient_temperature 200(2)
_diffrn_detector_area_resol_mean 9
_diffrn_measured_fraction_theta_full 0.993
_diffrn_measured_fraction_theta_max 0.993
_diffrn_measurement_device_type KappaCCD
_diffrn_measurement_method 'CCD rotation images, thick slices'
_diffrn_radiation_monochromator graphite
_diffrn_radiation_source 'fine-focus sealed tube'
_diffrn_radiation_type MoK\a
_diffrn_radiation_wavelength 0.71073
_diffrn_reflns_av_R_equivalents 0.0896
_diffrn_reflns_av_sigmaI/netI 0.0872
_diffrn_reflns_limit_h_max 25
_diffrn_reflns_limit_h_min -26
_diffrn_reflns_limit_k_max 31
_diffrn_reflns_limit_k_min -29
_diffrn_reflns_limit_l_max 16
_diffrn_reflns_limit_l_min -14
_diffrn_reflns_number 24273
_diffrn_reflns_theta_full 25.38
_diffrn_reflns_theta_max 25.38
_diffrn_reflns_theta_min 2.14
_exptl_absorpt_coefficient_mu 0.719
_exptl_absorpt_correction_T_max 0.9467
_exptl_absorpt_correction_T_min 0.8227
_exptl_absorpt_correction_type multi-scan
_exptl_absorpt_process_details
;
?
;
_exptl_crystal_colour 'light blue'
_exptl_crystal_density_diffrn 1.347
_exptl_crystal_density_method 'not measured'
_exptl_crystal_description prism
_exptl_crystal_F_000 2956
_exptl_crystal_size_max 0.22
_exptl_crystal_size_mid 0.12
_exptl_crystal_size_min 0.11
_refine_diff_density_max 0.872
_refine_diff_density_min -0.559
_refine_diff_density_rms 0.145
_refine_ls_extinction_method none
_refine_ls_goodness_of_fit_ref 1.050
_refine_ls_hydrogen_treatment constr
_refine_ls_matrix_type full
_refine_ls_number_parameters 419
_refine_ls_number_reflns 6434
_refine_ls_number_restraints 0
_refine_ls_restrained_S_all 1.050
_refine_ls_R_factor_all 0.1276
_refine_ls_R_factor_gt 0.0760
_refine_ls_shift/su_max 0.000
_refine_ls_shift/su_mean 0.000
_refine_ls_structure_factor_coef Fsqd
_refine_ls_weighting_details 'calc w=1/[\s^2^(Fo^2^)+(0.1382P)^2^+0.0000P] where P=(Fo^2^+2Fc^2^)/3'
_refine_ls_weighting_scheme calc
_refine_ls_wR_factor_gt 0.1999
_refine_ls_wR_factor_ref 0.2356
_reflns_number_gt 3975
_reflns_number_total 6434
_reflns_threshold_expression >2sigma(I)
_cod_data_source_file b803094b.txt
_cod_data_source_block 6281
_cod_original_cell_volume 7036.0(4)
_cod_original_sg_symbol_H-M 'C 2/c'
_cod_original_formula_sum 'C57 H62 Cl3 N16 Ni2 O14.50'
_cod_database_code 7004145

loop_
_symmetry_equiv_pos_as_xyz
'x, y, z'
'-x, y, -z+1/2'
'x+1/2, y+1/2, z'
'-x+1/2, y+1/2, -z+1/2'
'-x, -y, -z'
'x, -y, z-1/2'
'-x+1/2, -y+1/2, -z'
'x+1/2, -y+1/2, z-1/2'

loop_
_atom_site_label
_atom_site_type_symbol
_atom_site_fract_x
_atom_site_fract_y
_atom_site_fract_z
_atom_site_U_iso_or_equiv
_atom_site_adp_type
_atom_site_occupancy
_atom_site_symmetry_multiplicity
_atom_site_calc_flag
_atom_site_refinement_flags
_atom_site_disorder_assembly
_atom_site_disorder_group
Ni1 Ni 0.14915(3) 0.11930(3) 0.77974(5) 0.0369(3) Uani 1 1 d . . .
C1 C 0.0000 0.2802(3) 0.7500 0.054(2) Uani 1 2 d S . .
H1 H 0.0000 0.3152 0.7500 0.065 Uiso 1 2 calc SR . .
C2 C 0.0088(3) 0.2542(2) 0.6725(5) 0.0484(14) Uani 1 1 d . . .
H2 H 0.0138 0.2719 0.6193 0.058 Uiso 1 1 calc R . .
C3 C 0.0105(3) 0.2018(2) 0.6725(4) 0.0380(12) Uani 1 1 d . . .
C4 C 0.0000 0.1755(3) 0.7500 0.0336(16) Uani 1 2 d S . .
C5 C 0.0000 0.1195(3) 0.7500 0.0374(17) Uani 1 2 d S . .
C6 C 0.0212(3) 0.1748(2) 0.5875(4) 0.0413(13) Uani 1 1 d . . .
H6A H -0.0069 0.1443 0.5659 0.050 Uiso 1 1 calc R . .
H6B H 0.0039 0.1961 0.5225 0.050 Uiso 1 1 calc R . .
C7 C 0.1385(3) 0.2065(2) 0.6381(4) 0.0466(14) Uani 1 1 d . . .
H7A H 0.1279 0.2327 0.6763 0.056 Uiso 1 1 calc R . .
H7B H 0.1284 0.2195 0.5666 0.056 Uiso 1 1 calc R . .
C8 C 0.2141(3) 0.1915(2) 0.7043(4) 0.0478(14) Uani 1 1 d . . .
C9 C 0.2673(4) 0.2622(3) 0.6499(6) 0.073(2) Uani 1 1 d . . .
H9A H 0.2193 0.2721 0.6024 0.110 Uiso 1 1 calc R . .
H9B H 0.2896 0.2566 0.6064 0.110 Uiso 1 1 calc R . .
H9C H 0.2917 0.2884 0.7028 0.110 Uiso 1 1 calc R . .
C10 C 0.3287(3) 0.1906(3) 0.7818(5) 0.0560(16) Uani 1 1 d . . .
C11 C 0.3999(4) 0.2002(3) 0.8207(6) 0.075(2) Uani 1 1 d . . .
H11 H 0.4145 0.2274 0.7951 0.090 Uiso 1 1 calc R . .
C12 C 0.4463(4) 0.1680(4) 0.8973(7) 0.089(3) Uani 1 1 d . . .
H12 H 0.4940 0.1728 0.9235 0.107 Uiso 1 1 calc R . .
C13 C 0.4254(4) 0.1280(4) 0.9382(7) 0.088(3) Uani 1 1 d . . .
H13 H 0.4594 0.1071 0.9916 0.106 Uiso 1 1 calc R . .
C14 C 0.3545(3) 0.1182(3) 0.9010(6) 0.0685(19) Uani 1 1 d . . .
H14 H 0.3404 0.0914 0.9288 0.082 Uiso 1 1 calc R . .
C15 C 0.3060(3) 0.1502(3) 0.8207(5) 0.0536(16) Uani 1 1 d . . .
C16 C 0.0959(3) 0.1280(2) 0.5364(4) 0.0422(13) Uani 1 1 d . . .
H16A H 0.0528 0.1328 0.4667 0.051 Uiso 1 1 calc R . .
H16B H 0.1350 0.1373 0.5260 0.051 Uiso 1 1 calc R . .
C17 C 0.1023(3) 0.0751(2) 0.5698(4) 0.0402(13) Uani 1 1 d . . .
C18 C 0.0448(3) 0.0357(2) 0.3798(4) 0.0493(15) Uani 1 1 d . . .
H18A H 0.0387 0.0700 0.3549 0.074 Uiso 1 1 calc R . .
H18B H -0.0003 0.0201 0.3521 0.074 Uiso 1 1 calc R . .
H18C H 0.0714 0.0177 0.3529 0.074 Uiso 1 1 calc R . .
C19 C 0.1007(3) -0.0083(2) 0.5644(4) 0.0386(13) Uani 1 1 d . . .
C20 C 0.0933(3) -0.0587(2) 0.5376(5) 0.0481(14) Uani 1 1 d . . .
H20 H 0.0715 -0.0692 0.4643 0.058 Uiso 1 1 calc R . .
C21 C 0.1189(3) -0.0929(2) 0.6221(5) 0.0535(15) Uani 1 1 d . . .
H21 H 0.1150 -0.1271 0.6060 0.064 Uiso 1 1 calc R . .
C22 C 0.1515(3) -0.0770(2) 0.7345(5) 0.0507(15) Uani 1 1 d . . .
H22 H 0.1679 -0.1009 0.7907 0.061 Uiso 1 1 calc R . .
C23 C 0.1587(3) -0.0272(2) 0.7600(4) 0.0394(13) Uani 1 1 d . . .
H23 H 0.1806 -0.0169 0.8334 0.047 Uiso 1 1 calc R . .
C24 C 0.1329(3) 0.0085(2) 0.6748(4) 0.0378(12) Uani 1 1 d . . .
C25 C 0.2333(4) 0.0558(3) 1.0002(6) 0.0664(19) Uani 1 1 d . . .
C26 C 0.2711(4) 0.0238(3) 1.1050(6) 0.088(2) Uani 1 1 d . . .
H26A H 0.2667 0.0395 1.1634 0.132 Uiso 1 1 calc R . .
H26B H 0.3200 0.0210 1.1266 0.132 Uiso 1 1 calc R . .
H26C H 0.2504 -0.0092 1.0909 0.132 Uiso 1 1 calc R . .
C27 C 0.1632(3) 0.2117(3) 0.9377(5) 0.0548(16) Uani 1 1 d . . .
C28 C 0.1696(4) 0.2528(3) 1.0111(6) 0.086(3) Uani 1 1 d . . .
H28A H 0.2097 0.2471 1.0828 0.129 Uiso 1 1 calc R . .
H28B H 0.1280 0.2544 1.0174 0.129 Uiso 1 1 calc R . .
H28C H 0.1754 0.2840 0.9816 0.129 Uiso 1 1 calc R . .
C29 C 0.3033(6) 0.1208(4) 0.5463(8) 0.099(3) Uani 1 1 d . . .
C30 C 0.3754(6) 0.1252(5) 0.5750(11) 0.147(5) Uani 1 1 d . . .
H30A H 0.3972 0.1518 0.6281 0.220 Uiso 1 1 calc R . .
H30B H 0.3783 0.1328 0.5100 0.220 Uiso 1 1 calc R . .
H30C H 0.3993 0.0940 0.6062 0.220 Uiso 1 1 calc R . .
N1 N 0.1337(2) 0.06061(17) 0.6753(3) 0.0392(10) Uani 1 1 d . . .
N2 N 0.0952(2) 0.16097(17) 0.6238(3) 0.0384(10) Uani 1 1 d . . .
N3 N 0.2330(2) 0.15142(19) 0.7692(4) 0.0465(12) Uani 1 1 d . . .
N4 N 0.0826(2) 0.03454(17) 0.5009(3) 0.0402(11) Uani 1 1 d . . .
N5 N 0.2692(3) 0.2160(2) 0.7075(4) 0.0535(13) Uani 1 1 d . . .
N6 N 0.2062(2) 0.07842(18) 0.9222(4) 0.0442(12) Uani 1 1 d . . .
N7 N 0.1575(2) 0.17993(19) 0.8802(4) 0.0456(11) Uani 1 1 d . . .
N8 N 0.2474(5) 0.1170(5) 0.5234(7) 0.146(4) Uani 1 1 d . . .
O1 O 0.05530(17) 0.09607(13) 0.7679(3) 0.0376(8) Uani 1 1 d . . .
Cl1 Cl 0.16167(13) 0.34840(9) 0.7548(3) 0.1087(9) Uani 1 1 d . . .
O2 O 0.1860(4) 0.3003(3) 0.8029(6) 0.142(3) Uani 1 1 d . . .
O3 O 0.1374(6) 0.3742(3) 0.8169(11) 0.190(5) Uani 1 1 d . . .
O4 O 0.2143(5) 0.3753(4) 0.7510(11) 0.221(6) Uani 1 1 d . . .
O5 O 0.1067(5) 0.3398(4) 0.6439(8) 0.209(6) Uani 1 1 d . . .
Cl2 Cl 0.0000 0.19884(9) 0.2500 0.0620(6) Uani 1 2 d S . .
O6 O -0.0420(3) 0.2290(2) 0.1574(4) 0.0895(16) Uani 1 1 d . . .
O7 O -0.0425(4) 0.1695(3) 0.2745(6) 0.154(3) Uani 1 1 d . . .
O8 O 0.0000 0.4647(19) 0.7500 0.31(2) Uiso 0.50 2 d SP . .

loop_
_atom_site_aniso_label
_atom_site_aniso_U_11
_atom_site_aniso_U_22
_atom_site_aniso_U_33
_atom_site_aniso_U_23
_atom_site_aniso_U_13
_atom_site_aniso_U_12
Ni1 0.0351(4) 0.0442(5) 0.0295(4) -0.0045(3) 0.0146(3) -0.0029(3)
C1 0.048(5) 0.028(4) 0.082(6) 0.000 0.028(5) 0.000
C2 0.037(3) 0.042(4) 0.063(3) 0.012(3) 0.022(3) 0.001(3)
C3 0.030(3) 0.037(3) 0.036(3) 0.003(2) 0.007(2) 0.000(2)
C4 0.026(3) 0.031(4) 0.034(4) 0.000 0.008(3) 0.000
C5 0.036(4) 0.047(5) 0.028(3) 0.000 0.014(3) 0.000
C6 0.038(3) 0.042(3) 0.035(3) 0.003(2) 0.012(2) -0.007(2)
C7 0.049(3) 0.050(4) 0.043(3) -0.007(3) 0.024(3) -0.012(3)
C8 0.055(4) 0.052(4) 0.041(3) -0.012(3) 0.027(3) -0.010(3)
C9 0.073(5) 0.084(5) 0.077(4) -0.004(4) 0.048(4) -0.028(4)
C10 0.044(3) 0.077(5) 0.049(3) -0.015(3) 0.024(3) -0.009(3)
C11 0.050(4) 0.109(6) 0.077(5) -0.022(5) 0.040(4) -0.028(4)
C12 0.045(4) 0.146(9) 0.076(5) -0.026(5) 0.030(4) -0.011(5)
C13 0.049(4) 0.112(7) 0.082(5) -0.003(5) 0.016(4) 0.021(4)
C14 0.048(4) 0.080(5) 0.071(4) -0.003(4) 0.025(3) 0.007(3)
C15 0.040(3) 0.074(5) 0.049(3) -0.018(3) 0.024(3) -0.005(3)
C16 0.047(3) 0.048(4) 0.030(3) -0.001(2) 0.019(2) -0.005(3)
C17 0.041(3) 0.051(4) 0.031(3) -0.006(3) 0.020(2) -0.005(3)
C18 0.051(3) 0.070(4) 0.026(3) -0.010(3) 0.018(2) -0.009(3)
C19 0.034(3) 0.051(4) 0.036(3) -0.010(3) 0.020(2) -0.004(2)
C20 0.048(3) 0.051(4) 0.043(3) -0.010(3) 0.020(3) -0.003(3)
C21 0.050(3) 0.044(4) 0.061(4) -0.014(3) 0.024(3) -0.003(3)
C22 0.045(3) 0.053(4) 0.052(3) -0.002(3) 0.023(3) 0.002(3)
C23 0.036(3) 0.045(4) 0.035(3) -0.004(2) 0.016(2) 0.005(2)
C24 0.036(3) 0.043(3) 0.037(3) -0.007(2) 0.020(2) -0.002(2)
C25 0.059(4) 0.072(5) 0.073(5) -0.023(4) 0.036(4) -0.008(4)
C26 0.085(6) 0.093(6) 0.069(5) 0.017(4) 0.026(4) 0.011(5)
C27 0.036(3) 0.071(5) 0.052(3) -0.018(3) 0.017(3) -0.008(3)
C28 0.052(4) 0.111(6) 0.079(5) -0.054(5) 0.021(4) -0.009(4)
C29 0.102(7) 0.118(8) 0.091(6) 0.006(5) 0.059(6) 0.015(6)
C30 0.101(8) 0.193(13) 0.171(12) -0.005(9) 0.087(9) -0.010(8)
N1 0.042(2) 0.047(3) 0.027(2) -0.0060(19) 0.0152(18) -0.003(2)
N2 0.039(2) 0.044(3) 0.030(2) -0.0025(19) 0.0155(18) -0.005(2)
N3 0.041(3) 0.055(3) 0.042(2) -0.009(2) 0.020(2) -0.007(2)
N4 0.043(2) 0.050(3) 0.029(2) -0.006(2) 0.0187(19) -0.008(2)
N5 0.052(3) 0.065(3) 0.054(3) -0.015(3) 0.034(3) -0.021(3)
N6 0.045(3) 0.053(3) 0.025(2) 0.001(2) 0.0098(19) 0.008(2)
N7 0.041(3) 0.049(3) 0.041(2) -0.012(2) 0.017(2) -0.003(2)
N8 0.100(7) 0.249(13) 0.103(6) -0.037(6) 0.061(6) 0.002(7)
O1 0.0383(19) 0.038(2) 0.0417(19) 0.0002(16) 0.0234(16) -0.0016(17)
Cl1 0.0827(15) 0.0704(15) 0.192(3) -0.0344(16) 0.0821(18) -0.0283(12)
O2 0.133(6) 0.094(5) 0.143(6) -0.028(4) 0.025(5) 0.013(4)
O3 0.211(10) 0.123(7) 0.338(14) -0.064(7) 0.215(11) -0.028(6)
O4 0.177(9) 0.194(9) 0.377(16) -0.158(10) 0.202(11) -0.123(7)
O5 0.143(7) 0.214(10) 0.165(8) 0.086(7) -0.003(6) -0.091(7)
Cl2 0.0758(15) 0.0560(14) 0.0541(13) 0.000 0.0322(12) 0.000
O6 0.105(4) 0.088(4) 0.058(3) 0.015(3) 0.028(3) 0.003(3)
O7 0.145(6) 0.164(7) 0.115(5) 0.052(5) 0.036(4) -0.075(5)

loop_
_atom_type_symbol
_atom_type_description
_atom_type_scat_dispersion_real
_atom_type_scat_dispersion_imag
_atom_type_scat_source
C C 0.0033 0.0016 'International Tables Vol C Tables 4.2.6.8 and 6.1.1.4'
H H 0.0000 0.0000 'International Tables Vol C Tables 4.2.6.8 and 6.1.1.4'
N N 0.0061 0.0033 'International Tables Vol C Tables 4.2.6.8 and 6.1.1.4'
Cl Cl 0.1484 0.1585 'International Tables Vol C Tables 4.2.6.8 and 6.1.1.4'
O O 0.0106 0.0060 'International Tables Vol C Tables 4.2.6.8 and 6.1.1.4'
Ni Ni 0.3393 1.1124 'International Tables Vol C Tables 4.2.6.8 and 6.1.1.4'

loop_
_geom_angle_atom_site_label_1
_geom_angle_atom_site_label_2
_geom_angle_atom_site_label_3
_geom_angle
_geom_angle_site_symmetry_1
_geom_angle_site_symmetry_3
_geom_angle_publ_flag
N1 Ni1 N6 95.30(17) . . ?
N1 Ni1 O1 84.81(15) . . ?
N6 Ni1 O1 91.39(16) . . ?
N1 Ni1 N7 176.11(17) . . ?
N6 Ni1 N7 87.12(18) . . ?
O1 Ni1 N7 92.08(16) . . ?
N1 Ni1 N3 95.81(17) . . ?
N6 Ni1 N3 98.50(19) . . ?
O1 Ni1 N3 169.99(17) . . ?
N7 Ni1 N3 86.83(18) . . ?
N1 Ni1 N2 81.99(16) . . ?
N6 Ni1 N2 174.93(17) . . ?
O1 Ni1 N2 92.62(14) . . ?
N7 Ni1 N2 95.83(17) . . ?
N3 Ni1 N2 77.60(17) . . ?
C2 C1 C2 119.7(8) . 2_556 ?
C2 C1 H1 120.1 . . ?
C2 C1 H1 120.1 2_556 . ?
C1 C2 C3 121.1(6) . . ?
C1 C2 H2 119.5 . . ?
C3 C2 H2 119.5 . . ?
C2 C3 C4 119.0(5) . . ?
C2 C3 C6 119.4(5) . . ?
C4 C3 C6 121.5(5) . . ?
C3 C4 C3 120.1(7) 2_556 . ?
C3 C4 C5 120.0(3) 2_556 . ?
C3 C4 C5 120.0(3) . . ?
O1 C5 O1 121.4(7) . 2_556 ?
O1 C5 C4 119.3(3) . . ?
O1 C5 C4 119.3(3) 2_556 . ?
N2 C6 C3 115.0(4) . . ?
N2 C6 H6A 108.5 . . ?
C3 C6 H6A 108.5 . . ?
N2 C6 H6B 108.5 . . ?
C3 C6 H6B 108.5 . . ?
H6A C6 H6B 107.5 . . ?
N2 C7 C8 107.7(5) . . ?
N2 C7 H7A 110.2 . . ?
C8 C7 H7A 110.2 . . ?
N2 C7 H7B 110.2 . . ?
C8 C7 H7B 110.2 . . ?
H7A C7 H7B 108.5 . . ?
N3 C8 N5 113.1(5) . . ?
N3 C8 C7 120.6(5) . . ?
N5 C8 C7 126.2(6) . . ?
N5 C9 H9A 109.5 . . ?
N5 C9 H9B 109.5 . . ?
H9A C9 H9B 109.5 . . ?
N5 C9 H9C 109.5 . . ?
H9A C9 H9C 109.5 . . ?
H9B C9 H9C 109.5 . . ?
N5 C10 C11 131.5(7) . . ?
N5 C10 C15 106.4(5) . . ?
C11 C10 C15 122.1(7) . . ?
C12 C11 C10 116.7(7) . . ?
C12 C11 H11 121.7 . . ?
C10 C11 H11 121.7 . . ?
C11 C12 C13 122.4(7) . . ?
C11 C12 H12 118.8 . . ?
C13 C12 H12 118.8 . . ?
C12 C13 C14 121.6(8) . . ?
C12 C13 H13 119.2 . . ?
C14 C13 H13 119.2 . . ?
C15 C14 C13 116.8(7) . . ?
C15 C14 H14 121.6 . . ?
C13 C14 H14 121.6 . . ?
C14 C15 N3 130.9(6) . . ?
C14 C15 C10 120.4(6) . . ?
N3 C15 C10 108.7(6) . . ?
C17 C16 N2 109.8(4) . . ?
C17 C16 H16A 109.7 . . ?
N2 C16 H16A 109.7 . . ?
C17 C16 H16B 109.7 . . ?
N2 C16 H16B 109.7 . . ?
H16A C16 H16B 108.2 . . ?
N1 C17 N4 111.1(5) . . ?
N1 C17 C16 122.8(5) . . ?
N4 C17 C16 125.9(4) . . ?
N4 C18 H18A 109.5 . . ?
N4 C18 H18B 109.5 . . ?
H18A C18 H18B 109.5 . . ?
N4 C18 H18C 109.5 . . ?
H18A C18 H18C 109.5 . . ?
H18B C18 H18C 109.5 . . ?
N4 C19 C20 132.2(5) . . ?
N4 C19 C24 105.7(4) . . ?
C20 C19 C24 122.1(5) . . ?
C21 C20 C19 117.9(5) . . ?
C21 C20 H20 121.1 . . ?
C19 C20 H20 121.1 . . ?
C20 C21 C22 121.2(6) . . ?
C20 C21 H21 119.4 . . ?
C22 C21 H21 119.4 . . ?
C23 C22 C21 120.4(6) . . ?
C23 C22 H22 119.8 . . ?
C21 C22 H22 119.8 . . ?
C22 C23 C24 119.4(5) . . ?
C22 C23 H23 120.3 . . ?
C24 C23 H23 120.3 . . ?
N1 C24 C23 132.3(4) . . ?
N1 C24 C19 108.7(4) . . ?
C23 C24 C19 119.0(5) . . ?
N6 C25 C26 178.2(7) . . ?
C25 C26 H26A 109.5 . . ?
C25 C26 H26B 109.5 . . ?
H26A C26 H26B 109.5 . . ?
C25 C26 H26C 109.5 . . ?
H26A C26 H26C 109.5 . . ?
H26B C26 H26C 109.5 . . ?
N7 C27 C28 179.3(7) . . ?
C27 C28 H28A 109.5 . . ?
C27 C28 H28B 109.5 . . ?
H28A C28 H28B 109.5 . . ?
C27 C28 H28C 109.5 . . ?
H28A C28 H28C 109.5 . . ?
H28B C28 H28C 109.5 . . ?
N8 C29 C30 179.3(14) . . ?
C29 C30 H30A 109.5 . . ?
C29 C30 H30B 109.5 . . ?
H30A C30 H30B 109.5 . . ?
C29 C30 H30C 109.5 . . ?
H30A C30 H30C 109.5 . . ?
H30B C30 H30C 109.5 . . ?
C17 N1 C24 106.4(4) . . ?
C17 N1 Ni1 112.3(4) . . ?
C24 N1 Ni1 139.8(3) . . ?
C6 N2 C7 111.1(4) . . ?
C6 N2 C16 108.4(4) . . ?
C7 N2 C16 108.7(4) . . ?
C6 N2 Ni1 115.0(3) . . ?
C7 N2 Ni1 106.5(3) . . ?
C16 N2 Ni1 107.0(3) . . ?
C8 N3 C15 105.1(5) . . ?
C8 N3 Ni1 112.8(4) . . ?
C15 N3 Ni1 141.1(4) . . ?
C17 N4 C19 108.0(4) . . ?
C17 N4 C18 126.6(5) . . ?
C19 N4 C18 125.3(4) . . ?
C8 N5 C10 106.7(5) . . ?
C8 N5 C9 127.3(6) . . ?
C10 N5 C9 125.9(5) . . ?
C25 N6 Ni1 175.4(5) . . ?
C27 N7 Ni1 177.6(5) . . ?
C5 O1 Ni1 132.9(4) . . ?
O4 Cl1 O3 110.6(5) . . ?
O4 Cl1 O2 111.0(7) . . ?
O3 Cl1 O2 108.5(6) . . ?
O4 Cl1 O5 108.3(7) . . ?
O3 Cl1 O5 111.8(8) . . ?
O2 Cl1 O5 106.5(5) . . ?
O7 Cl2 O7 111.3(9) . 2 ?
O7 Cl2 O6 108.0(4) . 2 ?
O7 Cl2 O6 109.5(4) 2 2 ?
O7 Cl2 O6 109.5(4) . . ?
O7 Cl2 O6 108.0(4) 2 . ?
O6 Cl2 O6 110.5(5) 2 . ?

loop_
_geom_bond_atom_site_label_1
_geom_bond_atom_site_label_2
_geom_bond_distance
_geom_bond_site_symmetry_2
_geom_bond_publ_flag
Ni1 N1 2.042(4) . ?
Ni1 N6 2.054(5) . ?
Ni1 O1 2.074(3) . ?
Ni1 N7 2.080(5) . ?
Ni1 N3 2.095(5) . ?
Ni1 N2 2.190(4) . ?
C1 C2 1.373(7) . ?
C1 C2 1.373(7) 2_556 ?
C1 H1 0.9300 . ?
C2 C3 1.392(8) . ?
C2 H2 0.9300 . ?
C3 C4 1.397(6) . ?
C3 C6 1.499(7) . ?
C4 C3 1.397(6) 2_556 ?
C4 C5 1.484(10) . ?
C5 O1 1.272(5) . ?
C5 O1 1.272(5) 2_556 ?
C6 N2 1.486(7) . ?
C6 H6A 0.9700 . ?
C6 H6B 0.9700 . ?
C7 N2 1.487(7) . ?
C7 C8 1.497(8) . ?
C7 H7A 0.9700 . ?
C7 H7B 0.9700 . ?
C8 N3 1.324(7) . ?
C8 N5 1.352(7) . ?
C9 N5 1.455(8) . ?
C9 H9A 0.9600 . ?
C9 H9B 0.9600 . ?
C9 H9C 0.9600 . ?
C10 N5 1.374(8) . ?
C10 C11 1.397(9) . ?
C10 C15 1.399(9) . ?
C11 C12 1.352(11) . ?
C11 H11 0.9300 . ?
C12 C13 1.385(12) . ?
C12 H12 0.9300 . ?
C13 C14 1.398(10) . ?
C13 H13 0.9300 . ?
C14 C15 1.386(9) . ?
C14 H14 0.9300 . ?
C15 N3 1.392(7) . ?
C16 C17 1.464(8) . ?
C16 N2 1.505(7) . ?
C16 H16A 0.9700 . ?
C16 H16B 0.9700 . ?
C17 N1 1.334(6) . ?
C17 N4 1.362(7) . ?
C18 N4 1.466(6) . ?
C18 H18A 0.9600 . ?
C18 H18B 0.9600 . ?
C18 H18C 0.9600 . ?
C19 N4 1.373(7) . ?
C19 C20 1.377(8) . ?
C19 C24 1.409(7) . ?
C20 C21 1.368(8) . ?
C20 H20 0.9300 . ?
C21 C22 1.425(8) . ?
C21 H21 0.9300 . ?
C22 C23 1.357(8) . ?
C22 H22 0.9300 . ?
C23 C24 1.400(7) . ?
C23 H23 0.9300 . ?
C24 N1 1.383(7) . ?
C25 N6 1.119(8) . ?
C25 C26 1.530(11) . ?
C26 H26A 0.9600 . ?
C26 H26B 0.9600 . ?
C26 H26C 0.9600 . ?
C27 N7 1.127(7) . ?
C27 C28 1.453(9) . ?
C28 H28A 0.9600 . ?
C28 H28B 0.9600 . ?
C28 H28C 0.9600 . ?
C29 N8 1.107(12) . ?
C29 C30 1.430(14) . ?
C30 H30A 0.9600 . ?
C30 H30B 0.9600 . ?
C30 H30C 0.9600 . ?
Cl1 O4 1.380(8) . ?
Cl1 O3 1.400(9) . ?
Cl1 O2 1.416(7) . ?
Cl1 O5 1.430(9) . ?
Cl2 O7 1.380(6) . ?
Cl2 O7 1.380(6) 2 ?
Cl2 O6 1.406(5) 2 ?
Cl2 O6 1.406(5) . ?
